data_4101866
loop_
_publ_author_name
'Hitoshi Miyasaka'
'Natsuko Motokawa'
'Satoshi Matsunaga'
'Masahiro Yamashita'
'Kunihisa Sugimoto'
'Tatsuya Mori'
'Naoki Toyota'
'Kim R. Dunbar'

_publ_section_title
;
 Control of Charge Transfer in a Series of Ru2II,II/TCNQ Two-Dimensional
 Networks by Tuning the Electron Affinity of TCNQ Units: A Route to
 Synergistic Magnetic/Conducting Materials
;
_journal_name_full 'Journal of the American Chemical Society'
_journal_page_first 1532
_journal_page_last 1544
_journal_paper_doi 10.1021/ja909489s
_journal_volume 132
_journal_year 2010
_chemical_formula_moiety 'C40 H18 Cl8 F28 N4 O16 Rh4 '
_chemical_formula_sum 'C40 H18 Cl8 F28 N4 O16 Rh4'
_chemical_formula_weight 2037.80
_space_group_IT_number 14
_symmetry_cell_setting monoclinic
_symmetry_Int_Tables_number 14
_symmetry_space_group_name_Hall '-P 2ybc'
_symmetry_space_group_name_H-M 'P 1 21/c 1'
_cell_angle_alpha 90.0000
_cell_angle_beta 96.128(6)
_cell_angle_gamma 90.0000
_cell_formula_units_Z 2
_cell_length_a 8.734(4)
_cell_length_b 20.410(8)
_cell_length_c 17.895(8)
_cell_measurement_reflns_used 8705
_cell_measurement_temperature 93.1
_cell_measurement_theta_max 27.5
_cell_measurement_theta_min 3.6
_cell_volume 3172(2)
_computing_cell_refinement CrystalClear
_computing_data_collection CrystalClear
_computing_data_reduction CrystalStructure
_computing_publication_material 'CrystalStructure 3.8'
_computing_structure_refinement CRYSTALS
_computing_structure_solution SIR92
_diffrn_ambient_temperature 93.1
_diffrn_detector_area_resol_mean 7.31
_diffrn_measured_fraction_theta_full 0.977
_diffrn_measured_fraction_theta_max 0.950
_diffrn_measurement_device_type 'Rigaku Saturn'
_diffrn_measurement_method \w
_diffrn_radiation_type 'Mo K\a'
_diffrn_radiation_wavelength 0.71070
_diffrn_reflns_av_R_equivalents 0.067
_diffrn_reflns_limit_h_max 11
_diffrn_reflns_limit_h_min -10
_diffrn_reflns_limit_k_max 24
_diffrn_reflns_limit_k_min -24
_diffrn_reflns_limit_l_max 23
_diffrn_reflns_limit_l_min -23
_diffrn_reflns_number 24050
_diffrn_reflns_theta_full 25.00
_diffrn_reflns_theta_max 25.00
_exptl_absorpt_coefficient_mu 1.504
_exptl_absorpt_correction_T_max 0.990
_exptl_absorpt_correction_T_min 0.796
_exptl_absorpt_correction_type multi-scan
_exptl_absorpt_process_details 'Jacobson, R. (1998) Private communication'
_exptl_crystal_colour green
_exptl_crystal_density_diffrn 2.134
_exptl_crystal_density_method 'not measured'
_exptl_crystal_description prism
_exptl_crystal_F_000 1964.00
_exptl_crystal_size_max 0.03
_exptl_crystal_size_mid 0.02
_exptl_crystal_size_min 0.01
_refine_diff_density_max 2.70
_refine_diff_density_min -1.62
_refine_ls_extinction_method none
_refine_ls_goodness_of_fit_ref 1.011
_refine_ls_hydrogen_treatment refall
_refine_ls_number_parameters 460
_refine_ls_number_reflns 5462
_refine_ls_R_factor_gt 0.0557
_refine_ls_shift/su_max 0.0000
_refine_ls_structure_factor_coef Fsqd
_refine_ls_weighting_details 'w = 1/[0.0003Fo^2^ + 1.0000\s(Fo^2^)]/(4Fo^2^)'
_refine_ls_weighting_scheme calc
_refine_ls_wR_factor_ref 0.1374
_reflns_number_gt 3415
_reflns_number_total 5470
_reflns_threshold_expression F^2^>2.0\s(F^2^)
_cod_data_source_file ja909489s_si_008.cif
_cod_data_source_block '__Rh-CF3-TCNQF4'
_cod_original_formula_sum 'C40 H18 Cl8 F28 N4 O16 Rh4 '
_cod_database_code 4101866

loop_
_symmetry_equiv_pos_site_id
_symmetry_equiv_pos_as_xyz
1 +X,+Y,+Z
2 -X,1/2+Y,1/2-Z
3 -X,-Y,-Z
4 +X,1/2-Y,1/2+Z

loop_
_atom_site_label
_atom_site_type_symbol
_atom_site_fract_x
_atom_site_fract_y
_atom_site_fract_z
_atom_site_U_iso_or_equiv
_atom_site_adp_type
_atom_site_occupancy
_atom_site_symmetry_multiplicity
_atom_site_calc_flag
_atom_site_refinement_flags
_atom_site_disorder_assembly
_atom_site_disorder_group
Rh(1) Rh 0.02647(7) 0.19996(3) 0.28338(3) 0.01778(16) Uani 1.00 1 d . . .
Rh(2) Rh -0.07425(7) 0.30550(3) 0.24013(3) 0.01822(16) Uani 1.00 1 d . . .
Cl(1) Cl -0.2516(4) 0.55782(16) 0.34581(17) 0.0726(10) Uani 1.00 1 d . . .
Cl(2) Cl -0.3743(5) 0.43203(16) 0.3814(2) 0.1165(15) Uani 1.00 1 d . . .
Cl(3) Cl 0.5835(3) 0.00699(12) 0.29967(14) 0.0445(7) Uani 1.00 1 d . . .
Cl(4) Cl 0.8291(3) -0.02178(15) 0.20735(19) 0.0677(10) Uani 1.00 1 d . . .
F(1) F -0.1726(6) 0.1061(2) 0.0581(2) 0.0483(17) Uani 1.00 1 d . . .
F(2) F -0.1894(8) 0.1986(2) 0.0061(3) 0.066(2) Uani 1.00 1 d . . .
F(3) F -0.3711(7) 0.1661(4) 0.0655(4) 0.099(2) Uani 1.00 1 d . . .
F(4) F 0.4735(5) 0.2395(2) 0.1703(3) 0.0397(15) Uani 1.00 1 d . . .
F(5) F 0.3411(6) 0.3027(2) 0.0913(2) 0.0456(16) Uani 1.00 1 d . . .
F(6) F 0.4457(5) 0.3414(2) 0.1963(2) 0.0359(14) Uani 1.00 1 d . . .
F(7) F 0.1143(6) 0.3979(2) 0.4694(2) 0.0396(15) Uani 1.00 1 d . . .
F(8) F 0.1493(8) 0.3033(2) 0.5178(3) 0.068(2) Uani 1.00 1 d . . .
F(9) F 0.3210(6) 0.3469(3) 0.4546(3) 0.079(2) Uani 1.00 1 d . . .
F(10) F -0.5204(5) 0.2658(2) 0.3532(3) 0.0387(15) Uani 1.00 1 d . . .
F(11) F -0.3912(5) 0.2009(2) 0.4314(2) 0.0420(16) Uani 1.00 1 d . . .
F(12) F -0.4945(5) 0.1639(2) 0.3251(2) 0.0334(14) Uani 1.00 1 d . . .
F(13) F 0.3618(5) 0.11635(18) 0.4587(2) 0.0220(11) Uani 1.00 1 d . . .
F(14) F 0.6007(4) 0.11570(18) 0.5646(2) 0.0220(11) Uani 1.00 1 d . . .
O(1) O -0.0754(5) 0.1598(2) 0.1856(2) 0.0203(14) Uani 1.00 1 d . . .
O(2) O -0.1648(6) 0.2595(2) 0.1434(2) 0.0224(14) Uani 1.00 1 d . . .
O(3) O 0.2181(6) 0.2196(2) 0.2320(3) 0.0245(15) Uani 1.00 1 d . . .
O(4) O 0.1269(6) 0.3204(2) 0.1945(3) 0.0269(15) Uani 1.00 1 d . . .
O(5) O 0.1220(6) 0.2464(2) 0.3786(2) 0.0214(14) Uani 1.00 1 d . . .
O(6) O 0.0208(6) 0.3458(2) 0.3394(2) 0.0216(14) Uani 1.00 1 d . . .
O(7) O -0.1729(6) 0.1848(2) 0.3306(3) 0.0229(14) Uani 1.00 1 d . . .
O(8) O -0.2690(6) 0.2854(2) 0.2903(3) 0.0227(14) Uani 1.00 1 d . . .
N(1) N 0.1259(7) 0.1063(2) 0.3244(3) 0.0185(16) Uani 1.00 1 d . . .
N(2) N 0.1623(7) -0.0991(2) 0.3030(3) 0.0205(17) Uani 1.00 1 d . . .
C(1) C -0.1462(9) 0.1985(3) 0.1388(4) 0.022(2) Uani 1.00 1 d . . .
C(2) C -0.2213(10) 0.1667(3) 0.0666(4) 0.029(2) Uani 1.00 1 d . . .
C(3) C 0.2258(9) 0.2749(3) 0.2005(4) 0.025(2) Uani 1.00 1 d . . .
C(4) C 0.3756(9) 0.2893(4) 0.1642(4) 0.027(2) Uani 1.00 1 d . . .
C(5) C 0.0955(8) 0.3076(3) 0.3842(4) 0.020(2) Uani 1.00 1 d . . .
C(6) C 0.1728(10) 0.3393(3) 0.4579(4) 0.030(2) Uani 1.00 1 d . . .
C(7) C -0.2738(8) 0.2303(3) 0.3226(4) 0.020(2) Uani 1.00 1 d . . .
C(8) C -0.4226(9) 0.2157(4) 0.3584(4) 0.029(2) Uani 1.00 1 d . . .
C(9) C 0.1858(8) 0.0613(3) 0.3516(4) 0.0167(19) Uani 1.00 1 d . . .
C(10) C 0.2603(8) 0.0024(3) 0.3798(4) 0.018(2) Uani 1.00 1 d . . .
C(11) C 0.2087(8) -0.0554(3) 0.3382(4) 0.0178(19) Uani 1.00 1 d . . .
C(12) C 0.3729(8) 0.0010(3) 0.4400(4) 0.0171(19) Uani 1.00 1 d . . .
C(13) C 0.4307(8) 0.0596(3) 0.4794(4) 0.0181(19) Uani 1.00 1 d . . .
C(14) C 0.5499(8) 0.0589(3) 0.5332(4) 0.0185(19) Uani 1.00 1 d . . .
C(15) C -0.0174(9) 0.3559(3) 0.0094(4) 0.027(2) Uani 1.00 1 d . . .
C(16) C -0.0095(9) 0.4312(3) 0.0048(4) 0.022(2) Uani 1.00 1 d . . .
C(17) C 0.0878(9) 0.4662(3) 0.0579(4) 0.023(2) Uani 1.00 1 d . . .
C(18) C 0.0966(9) 0.5346(3) 0.0523(4) 0.022(2) Uani 1.00 1 d . . .
C(19) C -0.2192(14) 0.4837(5) 0.3933(7) 0.077(4) Uani 1.00 1 d . . .
C(20) C 0.6869(12) 0.0337(4) 0.2259(6) 0.052(3) Uani 1.00 1 d . . .
H(1) H 0.0585 0.3372 -0.0185 0.032 Uiso 1.00 1 c R . .
H(2) H 0.0011 0.3425 0.0604 0.032 Uiso 1.00 1 c R . .
H(3) H -0.1165 0.3414 -0.0110 0.032 Uiso 1.00 1 c R . .
H(4) H 0.1474 0.4438 0.0975 0.027 Uiso 1.00 1 c R . .
H(5) H 0.1637 0.5582 0.0880 0.027 Uiso 1.00 1 c R . .
H(6) H -0.1965 0.4925 0.4454 0.089 Uiso 1.00 1 c R . .
H(7) H -0.1336 0.4625 0.3751 0.089 Uiso 1.00 1 c R . .
H(8) H 0.7338 0.0746 0.2394 0.063 Uiso 1.00 1 c R . .
H(9) H 0.6171 0.0389 0.1819 0.063 Uiso 1.00 1 c R . .

loop_
_atom_site_aniso_label
_atom_site_aniso_U_11
_atom_site_aniso_U_22
_atom_site_aniso_U_33
_atom_site_aniso_U_12
_atom_site_aniso_U_13
_atom_site_aniso_U_23
Rh(1) 0.0172(3) 0.0161(3) 0.0185(3) 0.0004(2) -0.0050(2) 0.0029(2)
Rh(2) 0.0181(3) 0.0155(3) 0.0194(3) 0.0004(2) -0.0060(2) 0.0037(2)
Cl(1) 0.082(2) 0.083(2) 0.0489(18) -0.0313(17) -0.0144(16) 0.0187(15)
Cl(2) 0.140(3) 0.063(2) 0.127(3) -0.033(2) -0.074(2) 0.036(2)
Cl(3) 0.0408(15) 0.0513(14) 0.0398(14) -0.0032(11) -0.0027(11) 0.0023(10)
Cl(4) 0.066(2) 0.0717(19) 0.069(2) 0.0237(15) 0.0239(17) 0.0073(15)
F(1) 0.075(4) 0.027(2) 0.037(3) 0.004(2) -0.019(2) -0.007(2)
F(2) 0.132(6) 0.039(3) 0.022(3) -0.012(3) -0.016(3) 0.001(2)
F(3) 0.024(3) 0.176(7) 0.092(5) -0.004(4) -0.011(3) -0.097(5)
F(4) 0.034(3) 0.039(2) 0.047(3) 0.002(2) 0.009(2) 0.001(2)
F(5) 0.034(3) 0.078(3) 0.023(2) -0.013(2) -0.005(2) 0.015(2)
F(6) 0.027(2) 0.035(2) 0.045(3) -0.009(2) -0.001(2) -0.002(2)
F(7) 0.058(3) 0.026(2) 0.032(2) 0.005(2) -0.012(2) -0.007(2)
F(8) 0.136(6) 0.038(3) 0.022(3) -0.008(3) -0.023(3) 0.004(2)
F(9) 0.021(3) 0.134(5) 0.079(5) -0.004(3) -0.009(3) -0.074(4)
F(10) 0.022(2) 0.035(2) 0.060(3) 0.003(2) 0.006(2) -0.000(2)
F(11) 0.029(3) 0.076(3) 0.020(2) -0.014(2) -0.004(2) 0.008(2)
F(12) 0.022(2) 0.034(2) 0.043(3) -0.009(2) -0.002(2) -0.007(2)
F(13) 0.026(2) 0.0111(19) 0.027(2) 0.0052(17) -0.008(2) 0.0010(17)
F(14) 0.027(2) 0.0105(19) 0.026(2) 0.0012(17) -0.012(2) -0.0049(17)
O(1) 0.022(3) 0.017(2) 0.021(2) 0.000(2) -0.003(2) 0.004(2)
O(2) 0.026(3) 0.018(2) 0.021(2) -0.001(2) -0.006(2) 0.004(2)
O(3) 0.023(3) 0.025(2) 0.025(3) 0.003(2) -0.003(2) 0.003(2)
O(4) 0.026(3) 0.027(2) 0.026(3) 0.003(2) -0.004(2) 0.004(2)
O(5) 0.026(3) 0.015(2) 0.022(2) 0.004(2) -0.006(2) 0.003(2)
O(6) 0.027(3) 0.014(2) 0.022(2) 0.000(2) -0.005(2) 0.001(2)
O(7) 0.022(3) 0.020(2) 0.026(3) -0.002(2) -0.004(2) 0.003(2)
O(8) 0.020(3) 0.018(2) 0.028(3) -0.006(2) -0.008(2) 0.005(2)
N(1) 0.020(3) 0.014(3) 0.021(3) -0.003(2) -0.004(2) -0.006(2)
N(2) 0.016(3) 0.023(3) 0.020(3) 0.007(2) -0.004(2) -0.005(2)
C(1) 0.020(4) 0.018(4) 0.027(4) -0.001(3) -0.001(3) 0.001(3)
C(2) 0.030(5) 0.028(4) 0.028(4) -0.002(3) -0.003(3) 0.001(3)
C(3) 0.033(5) 0.023(4) 0.016(4) -0.009(3) -0.007(3) -0.004(3)
C(4) 0.018(4) 0.036(4) 0.025(4) 0.002(3) -0.007(3) 0.003(3)
C(5) 0.014(4) 0.021(4) 0.024(4) -0.006(3) -0.003(3) -0.002(3)
C(6) 0.035(5) 0.028(4) 0.024(4) 0.006(3) -0.014(3) -0.007(3)
C(7) 0.015(4) 0.026(4) 0.018(4) -0.007(3) -0.001(3) -0.003(3)
C(8) 0.022(4) 0.037(4) 0.028(4) -0.001(3) -0.002(3) -0.001(3)
C(9) 0.015(4) 0.015(3) 0.019(4) 0.005(3) -0.004(3) 0.001(3)
C(10) 0.013(4) 0.014(3) 0.025(4) 0.000(2) -0.005(3) -0.001(3)
C(11) 0.020(4) 0.013(3) 0.018(4) -0.004(3) -0.007(3) 0.004(3)
C(12) 0.019(4) 0.013(3) 0.019(4) -0.005(2) -0.001(3) -0.001(2)
C(13) 0.012(3) 0.014(3) 0.027(4) 0.000(2) -0.006(3) 0.002(3)
C(14) 0.017(4) 0.012(3) 0.023(4) 0.001(2) -0.010(3) -0.001(3)
C(15) 0.032(5) 0.026(4) 0.021(4) 0.003(3) 0.000(3) -0.000(3)
C(16) 0.022(4) 0.023(3) 0.022(4) 0.005(3) 0.004(3) -0.002(3)
C(17) 0.023(4) 0.025(4) 0.021(4) 0.005(3) -0.005(3) 0.003(3)
C(18) 0.022(4) 0.021(3) 0.023(4) 0.000(3) -0.001(3) -0.009(3)
C(19) 0.079(9) 0.077(8) 0.067(9) -0.007(7) -0.025(7) 0.014(6)
C(20) 0.057(7) 0.047(6) 0.055(7) 0.004(5) 0.014(5) 0.016(5)

loop_
_atom_type_symbol
_atom_type_description
_atom_type_scat_dispersion_real
_atom_type_scat_dispersion_imag
_atom_type_scat_source
C C 0.003 0.002
;
International Tables for Crystallography
(1992, Vol. C, Tables 4.2.6.8 and 6.1.1.4)
;
H H 0.000 0.000
;
International Tables for Crystallography
(1992, Vol. C, Table 6.1.1.4)
;
N N 0.006 0.003
;
International Tables for Crystallography
(1992, Vol. C, Tables 4.2.6.8 and 6.1.1.4)
;
O O 0.011 0.006
;
International Tables for Crystallography
(1992, Vol. C, Tables 4.2.6.8 and 6.1.1.4)
;
Rh Rh -1.118 0.919
;
International Tables for Crystallography
(1992, Vol. C, Tables 4.2.6.8 and 6.1.1.4)
;
F F 0.017 0.010
;
International Tables for Crystallography
(1992, Vol. C, Tables 4.2.6.8 and 6.1.1.4)
;
Cl Cl 0.148 0.159
;
International Tables for Crystallography
(1992, Vol. C, Tables 4.2.6.8 and 6.1.1.4)
;

loop_
_geom_angle_atom_site_label_1
_geom_angle_atom_site_label_2
_geom_angle_atom_site_label_3
_geom_angle
_geom_angle_publ_flag
_geom_angle_site_symmetry_1
_geom_angle_site_symmetry_2
_geom_angle_site_symmetry_3
Rh(2) Rh(1) O(1) 88.47(13) yes . . .
Rh(2) Rh(1) O(3) 88.22(14) yes . . .
Rh(2) Rh(1) O(5) 87.50(13) yes . . .
Rh(2) Rh(1) O(7) 88.30(13) yes . . .
Rh(2) Rh(1) N(1) 177.79(16) yes . . .
O(1) Rh(1) O(3) 89.8(2) yes . . .
O(1) Rh(1) O(5) 175.96(18) yes . . .
O(1) Rh(1) O(7) 88.9(2) yes . . .
O(1) Rh(1) N(1) 93.3(2) yes . . .
O(3) Rh(1) O(5) 90.2(2) yes . . .
O(3) Rh(1) O(7) 176.31(19) yes . . .
O(3) Rh(1) N(1) 90.4(2) yes . . .
O(5) Rh(1) O(7) 90.9(2) yes . . .
O(5) Rh(1) N(1) 90.8(2) yes . . .
O(7) Rh(1) N(1) 93.1(2) yes . . .
Rh(1) Rh(2) O(2) 87.50(13) yes . . .
Rh(1) Rh(2) O(4) 87.79(14) yes . . .
Rh(1) Rh(2) O(6) 88.87(13) yes . . .
Rh(1) Rh(2) O(8) 88.42(13) yes . . .
Rh(1) Rh(2) N(2) 177.94(17) yes . . 2_555
O(2) Rh(2) O(4) 90.1(2) yes . . .
O(2) Rh(2) O(6) 176.35(18) yes . . .
O(2) Rh(2) O(8) 90.8(2) yes . . .
O(2) Rh(2) N(2) 91.2(2) yes . . 2_555
O(4) Rh(2) O(6) 90.1(2) yes . . .
O(4) Rh(2) O(8) 176.1(2) yes . . .
O(4) Rh(2) N(2) 90.6(2) yes . . 2_555
O(6) Rh(2) O(8) 88.8(2) yes . . .
O(6) Rh(2) N(2) 92.5(2) yes . . 2_555
O(8) Rh(2) N(2) 93.2(2) yes . . 2_555
Rh(1) O(1) C(1) 117.0(4) yes . . .
Rh(2) O(2) C(1) 117.9(4) yes . . .
Rh(1) O(3) C(3) 117.5(5) yes . . .
Rh(2) O(4) C(3) 117.8(5) yes . . .
Rh(1) O(5) C(5) 117.2(4) yes . . .
Rh(2) O(6) C(5) 116.1(4) yes . . .
Rh(1) O(7) C(7) 116.9(4) yes . . .
Rh(2) O(8) C(7) 116.5(4) yes . . .
Rh(1) N(1) C(9) 172.8(5) yes . . .
Rh(2) N(2) C(11) 167.1(5) yes 2_545 . .
O(1) C(1) O(2) 129.1(7) yes . . .
O(1) C(1) C(2) 115.5(6) yes . . .
O(2) C(1) C(2) 115.3(6) yes . . .
F(1) C(2) F(2) 105.7(7) yes . . .
F(1) C(2) F(3) 108.8(7) yes . . .
F(1) C(2) C(1) 112.2(6) yes . . .
F(2) C(2) F(3) 107.0(7) yes . . .
F(2) C(2) C(1) 112.0(6) yes . . .
F(3) C(2) C(1) 110.8(7) yes . . .
O(3) C(3) O(4) 128.6(7) yes . . .
O(3) C(3) C(4) 116.3(6) yes . . .
O(4) C(3) C(4) 115.1(6) yes . . .
F(4) C(4) F(5) 108.2(6) yes . . .
F(4) C(4) F(6) 108.3(6) yes . . .
F(4) C(4) C(3) 112.7(6) yes . . .
F(5) C(4) F(6) 107.8(6) yes . . .
F(5) C(4) C(3) 109.6(6) yes . . .
F(6) C(4) C(3) 110.0(6) yes . . .
O(5) C(5) O(6) 130.3(6) yes . . .
O(5) C(5) C(6) 114.0(6) yes . . .
O(6) C(5) C(6) 115.6(6) yes . . .
F(7) C(6) F(8) 106.1(6) yes . . .
F(7) C(6) F(9) 107.4(6) yes . . .
F(7) C(6) C(5) 111.5(6) yes . . .
F(8) C(6) F(9) 109.8(7) yes . . .
F(8) C(6) C(5) 111.3(6) yes . . .
F(9) C(6) C(5) 110.6(7) yes . . .
O(7) C(7) O(8) 129.8(7) yes . . .
O(7) C(7) C(8) 114.5(6) yes . . .
O(8) C(7) C(8) 115.6(6) yes . . .
F(10) C(8) F(11) 107.7(6) yes . . .
F(10) C(8) F(12) 108.0(6) yes . . .
F(10) C(8) C(7) 112.7(6) yes . . .
F(11) C(8) F(12) 107.1(6) yes . . .
F(11) C(8) C(7) 110.9(6) yes . . .
F(12) C(8) C(7) 110.3(6) yes . . .
N(1) C(9) C(10) 175.2(7) yes . . .
C(9) C(10) C(11) 113.6(6) yes . . .
C(9) C(10) C(12) 123.4(6) yes . . .
C(11) C(10) C(12) 123.0(6) yes . . .
N(2) C(11) C(10) 176.3(7) yes . . .
C(10) C(12) C(13) 123.1(6) yes . . .
C(10) C(12) C(14) 122.9(6) yes . . 3_656
C(13) C(12) C(14) 114.0(6) yes . . 3_656
F(13) C(13) C(12) 117.0(5) yes . . .
F(13) C(13) C(14) 120.0(6) yes . . .
C(12) C(13) C(14) 122.9(6) yes . . .
F(14) C(14) C(12) 117.9(5) yes . . 3_656
F(14) C(14) C(13) 119.1(5) yes . . .
C(12) C(14) C(13) 123.0(6) yes 3_656 . .
C(15) C(16) C(17) 120.0(6) yes . . .
C(15) C(16) C(18) 121.0(6) yes . . 3_565
C(17) C(16) C(18) 119.0(6) yes . . 3_565
C(16) C(17) C(18) 119.5(6) yes . . .
C(16) C(18) C(17) 121.4(6) yes 3_565 . .
Cl(1) C(19) Cl(2) 112.9(7) yes . . .
Cl(3) C(20) Cl(4) 112.1(5) yes . . .
C(16) C(15) H(1) 109.5 no . . .
C(16) C(15) H(2) 109.5 no . . .
C(16) C(15) H(3) 109.5 no . . .
H(1) C(15) H(2) 109.5 no . . .
H(1) C(15) H(3) 109.5 no . . .
H(2) C(15) H(3) 109.5 no . . .
C(16) C(17) H(4) 120.3 no . . .
C(18) C(17) H(4) 120.2 no . . .
C(16) C(18) H(5) 119.3 no 3_565 . .
C(17) C(18) H(5) 119.3 no . . .
Cl(1) C(19) H(6) 108.6 no . . .
Cl(1) C(19) H(7) 108.7 no . . .
Cl(2) C(19) H(6) 108.6 no . . .
Cl(2) C(19) H(7) 108.6 no . . .
H(6) C(19) H(7) 109.5 no . . .
Cl(3) C(20) H(8) 108.9 no . . .
Cl(3) C(20) H(9) 108.8 no . . .
Cl(4) C(20) H(8) 108.9 no . . .
Cl(4) C(20) H(9) 108.8 no . . .
H(8) C(20) H(9) 109.5 no . . .

loop_
_geom_bond_atom_site_label_1
_geom_bond_atom_site_label_2
_geom_bond_distance
_geom_bond_publ_flag
_geom_bond_site_symmetry_1
_geom_bond_site_symmetry_2
Rh(1) Rh(2) 2.4223(8) yes . .
Rh(1) O(1) 2.047(4) yes . .
Rh(1) O(3) 2.033(5) yes . .
Rh(1) O(5) 2.047(4) yes . .
Rh(1) O(7) 2.038(5) yes . .
Rh(1) N(1) 2.194(5) yes . .
Rh(2) O(2) 2.052(4) yes . .
Rh(2) O(4) 2.038(5) yes . .
Rh(2) O(6) 2.052(4) yes . .
Rh(2) O(8) 2.048(5) yes . .
Rh(2) N(2) 2.203(5) yes . 2_555
Cl(1) C(19) 1.744(12) yes . .
Cl(2) C(19) 1.711(13) yes . .
Cl(3) C(20) 1.763(11) yes . .
Cl(4) C(20) 1.738(11) yes . .
F(1) C(2) 1.323(9) yes . .
F(2) C(2) 1.318(10) yes . .
F(3) C(2) 1.306(10) yes . .
F(4) C(4) 1.326(9) yes . .
F(5) C(4) 1.335(9) yes . .
F(6) C(4) 1.326(9) yes . .
F(7) C(6) 1.327(9) yes . .
F(8) C(6) 1.332(10) yes . .
F(9) C(6) 1.311(10) yes . .
F(10) C(8) 1.331(9) yes . .
F(11) C(8) 1.340(9) yes . .
F(12) C(8) 1.336(9) yes . .
F(13) C(13) 1.339(7) yes . .
F(14) C(14) 1.343(7) yes . .
O(1) C(1) 1.264(8) yes . .
O(2) C(1) 1.259(8) yes . .
O(3) C(3) 1.268(8) yes . .
O(4) C(3) 1.264(9) yes . .
O(5) C(5) 1.277(8) yes . .
O(6) C(5) 1.251(8) yes . .
O(7) C(7) 1.278(8) yes . .
O(8) C(7) 1.268(8) yes . .
N(1) C(9) 1.140(8) yes . .
N(2) C(11) 1.139(9) yes . .
C(1) C(2) 1.529(11) yes . .
C(3) C(4) 1.550(12) yes . .
C(5) C(6) 1.556(11) yes . .
C(7) C(8) 1.538(11) yes . .
C(9) C(10) 1.432(9) yes . .
C(10) C(11) 1.442(9) yes . .
C(10) C(12) 1.379(10) yes . .
C(12) C(13) 1.452(9) yes . .
C(12) C(14) 1.453(9) yes . 3_656
C(13) C(14) 1.340(9) yes . .
C(15) C(16) 1.541(10) yes . .
C(16) C(17) 1.402(10) yes . .
C(16) C(18) 1.393(10) yes . 3_565
C(17) C(18) 1.403(10) yes . .
C(15) H(1) 0.950 no . .
C(15) H(2) 0.950 no . .
C(15) H(3) 0.950 no . .
C(17) H(4) 0.950 no . .
C(18) H(5) 0.950 no . .
C(19) H(6) 0.950 no . .
C(19) H(7) 0.950 no . .
C(20) H(8) 0.950 no . .
C(20) H(9) 0.950 no . .

loop_
_geom_contact_atom_site_label_1
_geom_contact_atom_site_label_2
_geom_contact_distance
_geom_contact_publ_flag
_geom_contact_site_symmetry_1
_geom_contact_site_symmetry_2
Cl(1) F(7) 3.514(5) ? . 3_566
Cl(1) N(1) 3.489(7) ? . 2_555
Cl(2) F(1) 3.538(6) ? . 4_555
Cl(2) F(9) 3.545(7) ? . 1_455
Cl(2) O(8) 3.574(6) ? . .
Cl(3) F(6) 3.391(5) ? . 2_645
Cl(3) F(12) 3.316(4) ? . 1_655
Cl(3) C(10) 3.301(8) ? . .
Cl(3) C(12) 3.269(8) ? . .
Cl(3) C(14) 3.586(8) ? . 3_656
Cl(4) O(6) 3.156(5) ? . 2_645
Cl(4) N(2) 3.582(6) ? . 1_655
F(1) Cl(2) 3.538(6) ? . 4_554
F(1) F(7) 3.108(8) ? . 4_554
F(1) F(8) 3.504(9) ? . 4_554
F(1) C(19) 3.459(13) ? . 4_554
F(2) F(7) 3.423(8) ? . 4_554
F(2) F(8) 2.943(10) ? . 4_554
F(2) F(11) 2.932(7) ? . 4_554
F(2) C(5) 3.482(10) ? . 4_554
F(2) C(6) 3.454(11) ? . 4_554
F(2) C(7) 3.594(9) ? . 4_554
F(2) C(15) 3.541(9) ? . .
F(3) F(4) 2.854(9) ? . 1_455
F(3) F(9) 3.179(8) ? . 4_454
F(4) F(3) 2.854(9) ? . 1_655
F(4) F(10) 3.312(7) ? . 1_655
F(4) F(12) 3.159(7) ? . 1_655
F(4) O(2) 3.270(7) ? . 1_655
F(4) O(8) 3.085(7) ? . 1_655
F(4) C(1) 3.529(9) ? . 1_655
F(4) C(7) 3.324(8) ? . 1_655
F(4) C(8) 3.426(9) ? . 1_655
F(5) F(8) 2.958(7) ? . 4_554
F(5) F(13) 2.913(6) ? . 4_554
F(5) F(14) 2.894(6) ? . 4_554
F(5) C(13) 3.585(9) ? . 4_554
F(5) C(14) 3.577(8) ? . 4_554
F(5) C(15) 3.486(9) ? . .
F(6) Cl(3) 3.391(5) ? . 2_655
F(6) F(10) 3.189(7) ? . 1_655
F(6) F(14) 2.973(6) ? . 4_554
F(6) O(8) 3.073(6) ? . 1_655
F(7) Cl(1) 3.514(5) ? . 3_566
F(7) F(1) 3.108(8) ? . 4_555
F(7) F(2) 3.423(8) ? . 4_555
F(7) C(19) 3.543(13) ? . .
F(7) C(19) 3.498(13) ? . 3_566
F(8) F(1) 3.504(9) ? . 4_555
F(8) F(2) 2.943(10) ? . 4_555
F(8) F(5) 2.958(7) ? . 4_555
F(8) C(1) 3.541(11) ? . 4_555
F(8) C(2) 3.495(11) ? . 4_555
F(8) C(15) 3.557(9) ? . 4_555
F(9) Cl(2) 3.545(7) ? . 1_655
F(9) F(3) 3.179(8) ? . 4_655
F(9) F(10) 2.913(8) ? . 1_655
F(10) F(4) 3.312(7) ? . 1_455
F(10) F(6) 3.189(7) ? . 1_455
F(10) F(9) 2.913(8) ? . 1_455
F(10) O(3) 3.123(7) ? . 1_455
F(10) O(5) 3.228(7) ? . 1_455
F(10) C(3) 3.334(9) ? . 1_455
F(10) C(4) 3.440(9) ? . 1_455
F(10) C(5) 3.562(9) ? . 1_455
F(11) F(2) 2.932(7) ? . 4_555
F(11) F(13) 2.845(6) ? . 1_455
F(11) F(14) 2.958(6) ? . 1_455
F(11) C(13) 3.430(8) ? . 1_455
F(11) C(14) 3.491(8) ? . 1_455
F(12) Cl(3) 3.316(4) ? . 1_455
F(12) F(4) 3.159(7) ? . 1_455
F(12) F(13) 2.978(6) ? . 1_455
F(12) O(3) 3.079(6) ? . 1_455
F(12) N(1) 3.517(7) ? . 1_455
F(12) C(9) 3.563(8) ? . 1_455
F(13) F(5) 2.913(6) ? . 4_555
F(13) F(11) 2.845(6) ? . 1_655
F(13) F(12) 2.978(6) ? . 1_655
F(13) C(8) 3.405(9) ? . 1_655
F(13) C(15) 3.571(9) ? . 4_555
F(13) C(16) 3.565(9) ? . 4_555
F(13) C(17) 3.553(9) ? . 4_555
F(14) F(5) 2.894(6) ? . 4_555
F(14) F(6) 2.973(6) ? . 4_555
F(14) F(11) 2.958(6) ? . 1_655
F(14) O(2) 3.473(6) ? . 4_655
F(14) C(4) 3.398(9) ? . 4_555
O(1) C(20) 3.432(11) ? . 1_455
O(2) F(4) 3.270(7) ? . 1_455
O(2) F(14) 3.473(6) ? . 4_454
O(2) C(15) 3.456(9) ? . .
O(3) F(10) 3.123(7) ? . 1_655
O(3) F(12) 3.079(6) ? . 1_655
O(4) C(15) 3.492(9) ? . .
O(5) F(10) 3.228(7) ? . 1_655
O(5) C(15) 3.453(9) ? . 4_555
O(6) Cl(4) 3.156(5) ? . 2_655
O(7) C(15) 3.441(9) ? . 4_555
O(8) Cl(2) 3.574(6) ? . .
O(8) F(4) 3.085(7) ? . 1_455
O(8) F(6) 3.073(6) ? . 1_455
N(1) Cl(1) 3.489(7) ? . 2_545
N(1) F(12) 3.517(7) ? . 1_655
N(1) C(18) 3.420(10) ? . 2_545
N(2) Cl(4) 3.582(6) ? . 1_455
C(1) F(4) 3.529(9) ? . 1_455
C(1) F(8) 3.541(11) ? . 4_554
C(2) F(8) 3.495(11) ? . 4_554
C(3) F(10) 3.334(9) ? . 1_655
C(4) F(10) 3.440(9) ? . 1_655
C(4) F(14) 3.398(9) ? . 4_554
C(5) F(2) 3.482(10) ? . 4_555
C(5) F(10) 3.562(9) ? . 1_655
C(6) F(2) 3.454(11) ? . 4_555
C(7) F(2) 3.594(9) ? . 4_555
C(7) F(4) 3.324(8) ? . 1_455
C(8) F(4) 3.426(9) ? . 1_455
C(8) F(13) 3.405(9) ? . 1_455
C(9) F(12) 3.563(8) ? . 1_655
C(9) C(16) 3.382(11) ? . 4_555
C(9) C(17) 3.594(10) ? . 2_545
C(9) C(18) 3.200(11) ? . 2_545
C(10) Cl(3) 3.301(8) ? . .
C(10) C(16) 3.485(11) ? . 2_545
C(10) C(17) 3.428(11) ? . 2_545
C(10) C(18) 3.526(11) ? . 2_545
C(11) C(16) 3.471(11) ? . 2_545
C(11) C(17) 3.375(11) ? . 2_545
C(12) Cl(3) 3.269(8) ? . .
C(12) C(17) 3.496(11) ? . 4_555
C(12) C(18) 3.381(11) ? . 4_555
C(13) F(5) 3.585(9) ? . 4_555
C(13) F(11) 3.430(8) ? . 1_655
C(13) C(17) 3.481(11) ? . 4_555
C(14) Cl(3) 3.586(8) ? . 3_656
C(14) F(5) 3.577(8) ? . 4_555
C(14) F(11) 3.491(8) ? . 1_655
C(15) F(2) 3.541(9) ? . .
C(15) F(5) 3.486(9) ? . .
C(15) F(8) 3.557(9) ? . 4_554
C(15) F(13) 3.571(9) ? . 4_554
C(15) O(2) 3.456(9) ? . .
C(15) O(4) 3.492(9) ? . .
C(15) O(5) 3.453(9) ? . 4_554
C(15) O(7) 3.441(9) ? . 4_554
C(16) F(13) 3.565(9) ? . 4_554
C(16) C(9) 3.382(11) ? . 4_554
C(16) C(10) 3.485(11) ? . 2_555
C(16) C(11) 3.471(11) ? . 2_555
C(17) F(13) 3.553(9) ? . 4_554
C(17) C(9) 3.594(10) ? . 2_555
C(17) C(10) 3.428(11) ? . 2_555
C(17) C(11) 3.375(11) ? . 2_555
C(17) C(12) 3.496(11) ? . 4_554
C(17) C(13) 3.481(11) ? . 4_554
C(18) N(1) 3.420(10) ? . 2_555
C(18) C(9) 3.200(11) ? . 2_555
C(18) C(10) 3.526(11) ? . 2_555
C(18) C(12) 3.381(11) ? . 4_554
C(19) F(1) 3.459(13) ? . 4_555
C(19) F(7) 3.543(13) ? . .
C(19) F(7) 3.498(12) ? . 3_566
C(20) O(1) 3.432(11) ? . 1_655
Rh(2) H(2) 3.435 ? . .
Cl(1) H(9) 3.202 ? . 2_555
Cl(2) H(9) 3.166 ? . 2_555
Cl(3) H(4) 3.106 ? . 2_645
Cl(3) H(5) 3.010 ? . 2_645
Cl(4) H(4) 3.547 ? . 2_645
Cl(4) H(7) 3.193 ? . 2_645
F(1) H(6) 2.841 ? . 4_554
F(1) H(8) 3.488 ? . 1_455
F(1) H(9) 3.320 ? . 1_455
F(2) H(2) 3.463 ? . .
F(2) H(3) 3.006 ? . .
F(3) H(9) 3.336 ? . 1_455
F(5) H(1) 3.068 ? . .
F(5) H(2) 3.072 ? . .
F(5) H(4) 3.348 ? . .
F(7) H(6) 3.322 ? . .
F(7) H(6) 2.758 ? . 3_566
F(7) H(7) 2.913 ? . .
F(8) H(1) 3.028 ? . 4_555
F(8) H(2) 3.366 ? . 4_555
F(11) H(3) 2.653 ? . 4_555
F(11) H(5) 3.564 ? . 2_545
F(12) H(8) 3.210 ? . 1_455
F(13) H(1) 2.883 ? . 4_555
F(13) H(4) 3.489 ? . 4_555
F(14) H(3) 3.067 ? . 4_655
O(1) H(8) 2.659 ? . 1_455
O(2) H(2) 2.764 ? . .
O(2) H(3) 3.296 ? . .
O(4) H(2) 2.570 ? . .
O(4) H(4) 3.075 ? . .
O(5) H(1) 2.614 ? . 4_555
O(5) H(3) 3.512 ? . 4_555
O(6) H(7) 2.843 ? . .
O(7) H(1) 3.227 ? . 4_555
O(7) H(3) 2.875 ? . 4_555
O(7) H(5) 2.964 ? . 2_545
O(7) H(8) 2.846 ? . 1_455
N(1) H(1) 3.152 ? . 4_555
N(1) H(5) 3.266 ? . 2_545
N(2) H(2) 3.189 ? . 2_545
N(2) H(4) 3.504 ? . 2_545
N(2) H(7) 3.412 ? . 2_545
C(1) H(2) 3.556 ? . .
C(1) H(8) 3.337 ? . 1_455
C(3) H(2) 3.316 ? . .
C(5) H(1) 3.463 ? . 4_555
C(7) H(3) 3.468 ? . 4_555
C(7) H(8) 3.512 ? . 1_455
C(8) H(3) 3.554 ? . 4_555
C(9) H(1) 3.388 ? . 4_555
C(9) H(5) 3.345 ? . 2_545
C(11) H(2) 3.420 ? . 2_545
C(11) H(4) 3.430 ? . 2_545
C(12) H(5) 3.584 ? . 4_555
C(13) H(4) 3.421 ? . 4_555
C(14) H(5) 3.481 ? . 2_645
C(20) H(5) 3.481 ? . 2_645
H(1) F(5) 3.068 ? . .
H(1) F(8) 3.028 ? . 4_554
H(1) F(13) 2.883 ? . 4_554
H(1) O(5) 2.614 ? . 4_554
H(1) O(7) 3.227 ? . 4_554
H(1) N(1) 3.152 ? . 4_554
H(1) C(5) 3.463 ? . 4_554
H(1) C(9) 3.388 ? . 4_554
H(2) Rh(2) 3.435 ? . .
H(2) F(2) 3.463 ? . .
H(2) F(5) 3.072 ? . .
H(2) F(8) 3.366 ? . 4_554
H(2) O(2) 2.764 ? . .
H(2) O(4) 2.570 ? . .
H(2) N(2) 3.189 ? . 2_555
H(2) C(1) 3.556 ? . .
H(2) C(3) 3.316 ? . .
H(2) C(11) 3.420 ? . 2_555
H(3) F(2) 3.006 ? . .
H(3) F(11) 2.653 ? . 4_554
H(3) F(14) 3.067 ? . 4_454
H(3) O(2) 3.296 ? . .
H(3) O(5) 3.512 ? . 4_554
H(3) O(7) 2.875 ? . 4_554
H(3) C(7) 3.468 ? . 4_554
H(3) C(8) 3.554 ? . 4_554
H(4) Cl(3) 3.106 ? . 2_655
H(4) Cl(4) 3.547 ? . 2_655
H(4) F(5) 3.348 ? . .
H(4) F(13) 3.489 ? . 4_554
H(4) O(4) 3.075 ? . .
H(4) N(2) 3.504 ? . 2_555
H(4) C(11) 3.430 ? . 2_555
H(4) C(13) 3.421 ? . 4_554
H(5) Cl(3) 3.010 ? . 2_655
H(5) F(11) 3.564 ? . 2_555
H(5) O(7) 2.964 ? . 2_555
H(5) N(1) 3.266 ? . 2_555
H(5) C(9) 3.345 ? . 2_555
H(5) C(12) 3.584 ? . 4_554
H(5) C(14) 3.481 ? . 2_655
H(5) C(20) 3.481 ? . 2_655
H(5) H(8) 3.141 ? . 2_655
H(6) F(1) 2.841 ? . 4_555
H(6) F(7) 3.322 ? . .
H(6) F(7) 2.758 ? . 3_566
H(7) Cl(4) 3.193 ? . 2_655
H(7) F(7) 2.913 ? . .
H(7) O(6) 2.843 ? . .
H(7) N(2) 3.412 ? . 2_555
H(8) F(1) 3.488 ? . 1_655
H(8) F(12) 3.210 ? . 1_655
H(8) O(1) 2.659 ? . 1_655
H(8) O(7) 2.846 ? . 1_655
H(8) C(1) 3.337 ? . 1_655
H(8) C(7) 3.512 ? . 1_655
H(8) H(5) 3.141 ? . 2_645
H(9) Cl(1) 3.202 ? . 2_545
H(9) Cl(2) 3.166 ? . 2_545
H(9) F(1) 3.320 ? . 1_655
H(9) F(3) 3.336 ? . 1_655
